data_7027903
loop_
_publ_author_name
'Feng, Chang-Jian'
'Luo, Qin-Hui'
'Duan, Chun-Ying'
'Shen, Meng-Chang'
'Liu, Yong-Jiang'

_publ_section_title
;
 Synthesis and crystal structural characterization of an unsymmetric
 neodymium(III) cryptate
;
_journal_issue 8
_journal_name_full 'Journal of the Chemical Society, Dalton Transactions'
_journal_page_first 1377
_journal_paper_doi 10.1039/a800570b
_journal_year 1998
_chemical_formula_sum 'C38 H48 Cl3 N10 Nd O12'
_chemical_formula_weight 1087.45
_chemical_name_systematic
; 
 ? 
;
_space_group_IT_number 61
_symmetry_cell_setting orthorhombic
_symmetry_space_group_name_Hall '-P 2ac 2ab'
_symmetry_space_group_name_H-M 'P b c a'
_atom_sites_solution_hydrogens geom
_atom_sites_solution_primary direct
_atom_sites_solution_secondary difmap
_audit_creation_method SHELXL
_cell_angle_alpha 90.00
_cell_angle_beta 90.00
_cell_angle_gamma 90.00
_cell_formula_units_Z 8
_cell_length_a 17.139(4)
_cell_length_b 20.840(4)
_cell_length_c 24.965(5)
_cell_measurement_reflns_used 13
_cell_measurement_temperature 293(2)
_cell_measurement_theta_max 9.16
_cell_measurement_theta_min 5.22
_cell_volume 8917(3)
_computing_cell_refinement 'Siemens XSCANS'
_computing_data_collection 'Siemens XSCANS'
_computing_data_reduction 'Siemens SHELXTL'
_computing_molecular_graphics 'Siemens SHELXTL'
_computing_publication_material 'Siemens SHELXTL'
_computing_structure_refinement 'Siemens SHELXTL'
_computing_structure_solution 'Siemens SHELXTL'
_diffrn_ambient_temperature 293(2)
_diffrn_measurement_device 'Siemens P4'
_diffrn_measurement_method '2\q/\w scans'
_diffrn_radiation_monochromator graphite
_diffrn_radiation_source 'fine-focus sealed tube'
_diffrn_radiation_type MoK\a
_diffrn_radiation_wavelength 0.71073
_diffrn_reflns_av_R_equivalents 0.0969
_diffrn_reflns_av_sigmaI/netI 0.3336
_diffrn_reflns_limit_h_max 20
_diffrn_reflns_limit_h_min -1
_diffrn_reflns_limit_k_max 24
_diffrn_reflns_limit_k_min -1
_diffrn_reflns_limit_l_max 29
_diffrn_reflns_limit_l_min -1
_diffrn_reflns_number 9316
_diffrn_reflns_theta_max 25.01
_diffrn_reflns_theta_min 1.95
_diffrn_standards_decay_% 15.75
_diffrn_standards_interval_count 97
_diffrn_standards_number 3
_exptl_absorpt_coefficient_mu 1.416
_exptl_crystal_colour dark-yellow
_exptl_crystal_density_diffrn 1.620
_exptl_crystal_description prism
_exptl_crystal_F_000 4424
_exptl_crystal_size_max 0.35
_exptl_crystal_size_mid 0.32
_exptl_crystal_size_min 0.26
_refine_diff_density_max 0.765
_refine_diff_density_min -0.735
_refine_diff_density_rms 0.132
_refine_ls_extinction_method none
_refine_ls_goodness_of_fit_all 0.945
_refine_ls_goodness_of_fit_obs 1.391
_refine_ls_matrix_type full
_refine_ls_number_parameters 622
_refine_ls_number_reflns 7798
_refine_ls_number_restraints 16
_refine_ls_restrained_S_all 1.180
_refine_ls_restrained_S_obs 1.414
_refine_ls_R_factor_all 0.2695
_refine_ls_R_factor_obs 0.0768
_refine_ls_shift/esd_max 1.956
_refine_ls_shift/esd_mean 0.092
_refine_ls_structure_factor_coef Fsqd
_refine_ls_weighting_details 'w=1/[\s^2^(Fo^2^)+(0.0000P)^2^+0.0000P] where P=(Fo^2^+2Fc^2^)/3'
_refine_ls_weighting_scheme calc
_refine_ls_wR_factor_all 0.2248
_refine_ls_wR_factor_obs 0.1370
_reflns_number_observed 2309
_reflns_number_total 7840
_reflns_observed_criterion >2sigma(I)
_cod_data_source_file b800570sup1.cif
_cod_data_source_block fcj1
_cod_depositor_comments
;
The following automatic conversions were performed:

'_symmetry_cell_setting' value 'Orthorhombic' changed to
'orthorhombic' according to
/home/saulius/struct/CIF-dictionaries/cif_core.dic dictionary named
'cif_core.dic' version 2.4.2 from 2011-04-26.

Automatic conversion script
Id: cif_fix_values 1891 2012-01-12 08:04:46Z andrius 

The following automatic conversions were performed:

'_refine_ls_weighting_scheme' value 'calc
w=1/[\s^2^(Fo^2^)+(0.0000P)^2^+0.0000P] where P=(Fo^2^+2Fc^2^)/3' was
changed to 'calc'. New tag '_refine_ls_weighting_details' was
created. The value of the new tag was set to
'w=1/[\s^2^(Fo^2^)+(0.0000P)^2^+0.0000P] where P=(Fo^2^+2Fc^2^)/3'.

Automatic conversion script
Id: cif_fix_values 3143 2015-03-26 13:38:13Z robertas 
;
_cod_original_cell_volume 8916.8(32)
_cod_original_sg_symbol_H-M 'Pbca '
_cod_database_code 7027903

loop_
_symmetry_equiv_pos_as_xyz
'x, y, z'
'-x+1/2, -y, z+1/2'
'-x, y+1/2, -z+1/2'
'x+1/2, -y+1/2, -z'
'-x, -y, -z'
'x-1/2, y, -z-1/2'
'x, -y-1/2, z-1/2'
'-x-1/2, y-1/2, z'

loop_
_atom_site_aniso_label
_atom_site_aniso_U_11
_atom_site_aniso_U_22
_atom_site_aniso_U_33
_atom_site_aniso_U_23
_atom_site_aniso_U_13
_atom_site_aniso_U_12
Nd1 0.04093(7) 0.06350(9) 0.03600(7) 0.00045(13) -0.00117(12) 0.00522(14)
Cl1 0.1216(9) 0.0895(8) 0.0718(6) -0.0173(7) 0.0284(7) 0.0172(8)
Cl2 0.0511(5) 0.1034(8) 0.1173(9) -0.0163(7) 0.0262(6) -0.0075(6)
Cl3 0.0869(7) 0.0628(7) 0.0916(7) -0.0012(6) -0.0109(7) -0.0170(6)
O1 0.0222(11) 0.0483(12) 0.0671(13) -0.0012(13) -0.0039(10) 0.0165(11)
O2 0.0202(8) 0.0641(13) 0.0752(13) 0.021(2) 0.0024(12) 0.0137(12)
O3 0.0440(12) 0.0552(13) 0.0412(11) -0.0096(12) -0.0131(11) 0.0057(12)
O4 0.0480(13) 0.118(2) 0.0519(13) -0.0154(15) 0.0089(12) 0.014(2)
O5 0.0439(12) 0.094(2) 0.0605(13) -0.0337(15) 0.0017(13) -0.0053(13)
O6 0.069(2) 0.208(3) 0.107(2) -0.018(2) 0.044(2) -0.046(2)
O1W 0.172(3) 0.216(4) 0.180(3) 0.000(3) -0.008(3) 0.007(3)
N1 0.0304(13) 0.115(2) 0.0260(13) -0.007(2) -0.0031(12) 0.011(2)
N2 0.0314(13) 0.096(2) 0.0332(13) -0.003(2) -0.001(2) 0.0100(15)
N3 0.0362(15) 0.081(2) 0.053(2) 0.011(2) -0.0188(14) -0.004(2)
N4 0.118(2) 0.058(2) 0.061(2) -0.020(2) -0.072(2) 0.030(2)
N5 0.0243(13) 0.082(2) 0.0319(13) 0.0228(15) -0.0025(12) 0.0034(15)
N6 0.074(2) 0.035(2) 0.063(2) -0.006(2) -0.014(2) -0.006(2)
N7 0.058(2) 0.056(2) 0.0357(13) 0.0102(14) 0.003(2) 0.001(2)
N8 0.090(2) 0.062(2) 0.059(2) -0.011(2) 0.005(2) -0.027(2)
N9 0.058(2) 0.106(2) 0.071(2) -0.040(2) -0.035(2) 0.022(2)
C1 0.014(2) 0.106(3) 0.069(2) 0.019(2) -0.001(2) 0.015(2)
C2 0.032(2) 0.103(3) 0.061(2) -0.004(2) 0.004(2) 0.036(2)
C3 0.048(2) 0.075(3) 0.065(2) -0.019(2) 0.010(2) 0.010(2)
C4 0.041(2) 0.033(2) 0.062(2) 0.003(2) 0.010(2) -0.006(2)
C5 0.063(2) 0.035(2) 0.084(3) -0.018(2) 0.022(2) -0.012(2)
C6 0.088(3) 0.034(2) 0.073(2) -0.001(2) -0.006(2) 0.023(2)
C7 0.109(3) 0.055(2) 0.019(2) -0.006(2) -0.008(2) -0.020(2)
C8 0.062(2) 0.057(2) 0.046(2) 0.018(2) 0.009(2) -0.020(2)
C9 0.039(2) 0.044(2) 0.050(2) 0.008(2) 0.000(2) -0.001(2)
C10 0.058(2) 0.063(2) 0.049(2) 0.006(2) -0.016(2) 0.000(2)
C11 0.141(3) 0.033(2) 0.061(2) -0.004(2) -0.046(2) 0.013(3)
C12 0.111(3) 0.106(3) 0.073(2) -0.004(3) -0.038(2) 0.026(3)
C13 0.079(2) 0.090(2) 0.038(2) 0.016(2) 0.009(2) 0.041(2)
C14 0.057(2) 0.049(2) 0.091(2) -0.007(2) 0.005(2) -0.011(2)
C15 0.059(2) 0.052(2) 0.030(2) 0.016(2) 0.004(2) 0.001(2)
C16 0.045(2) 0.040(2) 0.049(2) 0.009(2) 0.008(2) 0.009(2)
C17 0.063(2) 0.081(3) 0.059(2) 0.014(2) 0.032(2) -0.006(2)
C18 0.061(2) 0.070(3) 0.058(2) 0.003(2) 0.017(2) 0.017(2)
C19 0.032(2) 0.071(3) 0.063(2) -0.020(2) -0.009(2) 0.009(2)
C20 0.026(2) 0.064(2) 0.057(2) -0.017(2) -0.019(2) 0.003(2)
C21 0.052(2) 0.022(2) 0.067(2) -0.030(2) -0.030(2) 0.005(2)
C22 0.050(2) 0.099(3) 0.082(2) 0.005(3) -0.032(2) -0.002(2)
C23 0.094(3) 0.060(2) 0.069(2) 0.014(2) 0.006(2) 0.041(2)
C24 0.127(3) 0.067(3) 0.066(2) 0.017(2) -0.048(2) 0.005(3)
C25 0.095(3) 0.083(2) 0.024(2) 0.003(2) -0.005(2) -0.008(2)
C26 0.067(2) 0.054(2) 0.053(2) -0.004(2) 0.000(2) 0.012(2)
C27 0.0208(13) 0.088(2) 0.0336(15) -0.011(2) -0.001(2) 0.006(2)
C28 0.037(2) 0.0470(15) 0.0368(14) -0.014(2) 0.011(2) 0.008(2)
C29 0.036(2) 0.096(2) 0.034(2) -0.013(2) 0.003(2) 0.013(2)
C30 0.039(2) 0.051(2) 0.051(2) -0.007(2) -0.002(2) 0.007(2)
C31 0.047(2) 0.063(2) 0.071(2) 0.014(2) 0.008(2) 0.006(2)
C32 0.044(2) 0.043(2) 0.052(2) 0.005(2) -0.010(2) 0.009(2)
C33 0.038(2) 0.0241(15) 0.045(2) -0.0019(14) 0.012(2) -0.001(2)
C34 0.076(2) 0.089(3) 0.040(2) 0.033(2) -0.021(2) 0.002(3)
C35 0.150(4) 0.029(2) 0.041(2) -0.016(2) 0.008(2) -0.018(2)
C36 0.115(3) 0.112(3) 0.036(2) 0.017(2) -0.033(2) 0.028(3)
N10 0.069(2) 0.185(3) 0.0365(15) -0.012(2) 0.0441(15) 0.000(2)
O7 0.142(3) 0.158(4) 0.095(3) -0.010(3) -0.006(3) 0.005(4)
O8 0.177(4) 0.163(4) 0.181(4) 0.035(4) 0.026(4) 0.046(4)
O9 0.139(4) 0.211(5) 0.176(5) 0.012(5) -0.014(4) -0.053(4)
O7' 0.111(7) 0.078(6) 0.076(6) 0.006(5) -0.020(6) -0.024(6)
O8' 0.223(12) 0.211(12) 0.215(13) -0.004(12) 0.001(14) 0.027(14)
O9' 0.084(5) 0.115(7) 0.089(5) 0.026(6) 0.056(5) -0.017(7)
O13 0.115(2) 0.077(2) 0.356(5) 0.044(3) 0.010(3) -0.034(2)
C37 0.099(6) 0.140(8) 0.098(6) -0.004(7) 0.024(6) 0.044(7)
C37' 0.075(5) 0.062(4) 0.067(4) 0.002(4) -0.034(5) 0.004(5)
O14 0.083(2) 0.101(2) 0.084(2) -0.001(2) -0.018(2) -0.004(2)
C38 0.088(6) 0.111(7) 0.119(7) -0.008(6) -0.046(6) 0.000(6)
C38' 0.058(5) 0.157(9) 0.184(9) -0.031(8) -0.043(6) 0.030(6)

loop_
_atom_site_label
_atom_site_type_symbol
_atom_site_fract_x
_atom_site_fract_y
_atom_site_fract_z
_atom_site_U_iso_or_equiv
_atom_site_thermal_displace_type
_atom_site_occupancy
_atom_site_calc_flag
_atom_site_refinement_flags
_atom_site_disorder_group
Nd1 Nd 0.701688(10) 1.091020(9) 0.066480(7) 0.04681(5) Uani 1 d . .
Cl1 Cl 0.55946(7) 1.32359(5) 0.29063(4) 0.0943(4) Uani 1 d . .
Cl2 Cl 1.12737(5) 1.13430(5) -0.05145(4) 0.0906(4) Uani 1 d . .
Cl3 Cl 0.57716(6) 0.74754(4) 0.10322(4) 0.0804(4) Uani 1 d . .
O1 O 0.72764(9) 1.16248(9) 0.13597(8) 0.0459(7) Uani 1 d . .
O2 O 0.84301(9) 1.08370(9) 0.07208(9) 0.0532(7) Uani 1 d . .
H2C H 0.85698(9) 1.06766(9) 0.10549(9) 0.064 Uiso 1 calc R .
O3 O 0.74060(10) 0.99353(9) 0.11192(7) 0.0468(7) Uani 1 d . .
O4 O 0.60611(12) 1.06644(11) 0.14750(8) 0.0726(9) Uani 1 d . .
O5 O 0.57687(11) 1.02249(10) 0.07324(8) 0.0661(8) Uani 1 d . .
O6 O 0.50894(13) 0.9967(2) 0.14567(10) 0.1280(13) Uani 1 d . .
O1W O 0.8113(2) 1.0588(2) 0.15739(13) 0.189(2) Uani 1 d . .
H1WC H 0.8253(2) 1.0937(2) 0.17213(13) 0.227 Uiso 1 d R .
H1WA H 0.8519(2) 1.0384(2) 0.14784(13) 0.227 Uiso 1 d R .
H1WB H 0.7846(2) 1.0364(2) 0.17918(13) 0.227 Uiso 1 d R .
N1 N 0.62690(13) 1.11177(13) -0.02927(9) 0.0572(10) Uani 1 d . .
N2 N 0.59222(12) 1.17625(12) 0.06936(10) 0.0535(9) Uani 1 d . .
N3 N 0.84544(13) 1.16391(13) 0.20198(10) 0.0565(10) Uani 1 d . .
N4 N 0.8921(2) 1.02904(13) 0.24418(9) 0.0790(11) Uani 1 d . .
N5 N 0.76904(12) 1.16858(12) 0.00133(8) 0.0460(9) Uani 1 d . .
N6 N 0.92375(15) 0.99557(12) 0.12810(10) 0.0572(10) Uani 1 d . .
N7 N 0.71057(15) 0.99956(10) -0.00069(8) 0.0499(9) Uani 1 d . .
N8 N 0.7373(2) 0.98629(13) 0.21878(10) 0.0705(11) Uani 1 d . .
N9 N 0.5593(2) 1.02733(14) 0.12343(10) 0.0785(12) Uani 1 d . .
C1 C 0.54419(15) 1.1246(2) -0.01573(12) 0.0630(13) Uani 1 d . .
H1A H 0.52153(15) 1.0872(2) 0.00128(12) 0.076 Uiso 1 calc R .
H1B H 0.51499(15) 1.1335(2) -0.04818(12) 0.076 Uiso 1 calc R .
C2 C 0.5390(2) 1.1829(2) 0.02260(12) 0.0652(13) Uani 1 d . .
H2A H 0.5521(2) 1.2216(2) 0.00307(12) 0.078 Uiso 1 calc R .
H2B H 0.4857(2) 1.1871(2) 0.03531(12) 0.078 Uiso 1 calc R .
C3 C 0.5696(2) 1.2070(2) 0.10965(12) 0.0625(13) Uani 1 d . .
H3A H 0.5190(2) 1.2229(2) 0.10810(12) 0.075 Uiso 1 calc R .
C4 C 0.6137(2) 1.22123(14) 0.15972(12) 0.0450(11) Uani 1 d . .
C5 C 0.5750(2) 1.25902(14) 0.19596(12) 0.0606(13) Uani 1 d . .
H5A H 0.5253(2) 1.27365(14) 0.18743(12) 0.073 Uiso 1 calc R .
C6 C 0.6064(2) 1.2759(2) 0.24370(13) 0.0651(14) Uani 1 d . .
C7 C 0.6838(2) 1.25970(14) 0.25536(11) 0.0612(13) Uani 1 d . .
H7A H 0.7080(2) 1.27444(14) 0.28635(11) 0.073 Uiso 1 calc R .
C8 C 0.7252(2) 1.21904(15) 0.21743(11) 0.0548(12) Uani 1 d . .
C9 C 0.6910(2) 1.19816(14) 0.16762(11) 0.0446(10) Uani 1 d . .
C10 C 0.8040(2) 1.20018(14) 0.23142(12) 0.0567(12) Uani 1 d . .
H10A H 0.8251(2) 1.21525(14) 0.26334(12) 0.068 Uiso 1 calc R .
C11 C 0.9239(2) 1.14782(15) 0.22037(13) 0.0785(15) Uani 1 d . .
H11A H 0.9480(2) 1.18560(15) 0.23593(13) 0.094 Uiso 1 calc R .
H11B H 0.9554(2) 1.13452(15) 0.19002(13) 0.094 Uiso 1 calc R .
C12 C 0.9223(2) 1.0954(2) 0.26090(13) 0.097(2) Uani 1 d . .
H12A H 0.8907(2) 1.1099(2) 0.29073(13) 0.116 Uiso 1 calc R .
H12B H 0.9750(2) 1.0899(2) 0.27429(13) 0.116 Uiso 1 calc R .
C13 C 0.6620(2) 1.16900(14) -0.05868(12) 0.0688(13) Uani 1 d . .
H13A H 0.6927(2) 1.15323(14) -0.08856(12) 0.083 Uiso 1 calc R .
H13B H 0.6199(2) 1.19471(14) -0.07326(12) 0.083 Uiso 1 calc R .
C14 C 0.7116(2) 1.21037(13) -0.02554(14) 0.0658(13) Uani 1 d . .
H14A H 0.6804(2) 1.23292(13) 0.00079(14) 0.079 Uiso 1 calc R .
H14B H 0.7381(2) 1.24181(13) -0.04771(14) 0.079 Uiso 1 calc R .
C15 C 0.8367(2) 1.17432(14) -0.01769(11) 0.0471(11) Uani 1 d . .
H15A H 0.8434(2) 1.20410(14) -0.04504(11) 0.056 Uiso 1 calc R .
C16 C 0.9057(2) 1.13828(14) -0.00060(12) 0.0448(11) Uani 1 d . .
C17 C 0.9748(2) 1.1482(2) -0.02690(13) 0.0677(13) Uani 1 d . .
H17A H 0.9765(2) 1.1785(2) -0.05418(13) 0.081 Uiso 1 calc R .
C18 C 1.0412(2) 1.1151(2) -0.01448(12) 0.0633(13) Uani 1 d . .
C19 C 1.0434(2) 1.07331(14) 0.02435(11) 0.0553(12) Uani 1 d . .
H19A H 1.0901(2) 1.05298(14) 0.03279(11) 0.066 Uiso 1 calc R .
C20 C 0.9754(2) 1.05890(14) 0.05350(11) 0.0492(11) Uani 1 d . .
C21 C 0.9058(2) 1.09466(14) 0.04410(11) 0.0473(10) Uani 1 d . .
C22 C 0.9794(2) 1.0154(2) 0.09854(12) 0.0773(15) Uani 1 d . .
H22A H 1.0288(2) 0.9999(2) 0.10700(12) 0.093 Uiso 1 calc R .
C23 C 0.9342(2) 0.9532(2) 0.17372(11) 0.0742(14) Uani 1 d . .
H23A H 0.9729(2) 0.9209(2) 0.16507(11) 0.089 Uiso 1 calc R .
H23B H 0.8854(2) 0.9314(2) 0.18124(11) 0.089 Uiso 1 calc R .
C24 C 0.9605(2) 0.9907(2) 0.22407(12) 0.087(2) Uani 1 d . .
H24A H 0.9780(2) 0.9611(2) 0.25152(12) 0.104 Uiso 1 calc R .
H24B H 1.0034(2) 1.0191(2) 0.21515(12) 0.104 Uiso 1 calc R .
C25 C 0.6288(2) 1.05218(15) -0.06218(12) 0.0673(13) Uani 1 d . .
H25A H 0.6195(2) 1.06252(15) -0.09952(12) 0.081 Uiso 1 calc R .
H25B H 0.5883(2) 1.02289(15) -0.05037(12) 0.081 Uiso 1 calc R .
C26 C 0.7093(2) 1.02065(13) -0.05581(11) 0.0582(11) Uani 1 d . .
H26A H 0.7150(2) 0.98459(13) -0.08007(11) 0.070 Uiso 1 calc R .
H26B H 0.7507(2) 1.05126(13) -0.06270(11) 0.070 Uiso 1 calc R .
C27 C 0.7004(2) 0.94102(14) 0.00878(10) 0.0476(10) Uani 1 d . .
H27A H 0.7003(2) 0.91469(14) -0.02129(10) 0.057 Uiso 1 calc R .
C28 C 0.68828(14) 0.90656(13) 0.06151(10) 0.0404(8) Uani 1 d . .
C29 C 0.6546(2) 0.84846(14) 0.06126(12) 0.0555(11) Uani 1 d . .
H29A H 0.6474(2) 0.82826(14) 0.02842(12) 0.067 Uiso 1 calc R .
C30 C 0.6302(2) 0.81712(15) 0.10642(12) 0.0472(11) Uani 1 d . .
C31 C 0.6447(2) 0.84305(15) 0.15206(13) 0.0606(13) Uani 1 d . .
H31A H 0.6278(2) 0.82237(15) 0.18296(13) 0.073 Uiso 1 calc R .
C32 C 0.6861(2) 0.90292(14) 0.15722(11) 0.0465(10) Uani 1 d . .
C33 C 0.7101(2) 0.93776(12) 0.11048(10) 0.0357(9) Uani 1 d . .
C34 C 0.7061(2) 0.9331(2) 0.21013(11) 0.0684(13) Uani 1 d . .
H34A H 0.6937(2) 0.9091(2) 0.24034(11) 0.082 Uiso 1 calc R .
C35 C 0.7639(2) 1.01023(14) 0.27135(12) 0.0734(15) Uani 1 d . .
H35A H 0.7315(2) 0.99199(14) 0.29934(12) 0.088 Uiso 1 calc R .
H35B H 0.7581(2) 1.05651(14) 0.27253(12) 0.088 Uiso 1 calc R .
C36 C 0.8463(2) 0.9932(2) 0.28136(12) 0.087(2) Uani 1 d . .
H36A H 0.8608(2) 1.0041(2) 0.31781(12) 0.105 Uiso 1 calc R .
H36B H 0.8543(2) 0.9476(2) 0.27614(12) 0.105 Uiso 1 calc R .
N10 N 0.64085(8) 0.85168(7) 0.33513(6) 0.0969(14) Uani 1 d D .
O7 O 0.71491(11) 0.8618(2) 0.33316(14) 0.132(2) Uani 0.70 d PD 1
O8 O 0.6073(2) 0.88554(14) 0.37024(10) 0.173(2) Uani 0.70 d PD 1
O9 O 0.6038(2) 0.8392(2) 0.29309(9) 0.175(3) Uani 0.70 d PD 1
O7' O 0.5953(2) 0.80765(12) 0.3517(2) 0.088(3) Uani 0.30 d PD 2
O8' O 0.69964(14) 0.8331(2) 0.30790(15) 0.217(7) Uani 0.30 d PD 2
O9' O 0.6285(3) 0.91025(10) 0.3435(2) 0.096(3) Uani 0.30 d PD 2
O13 O 0.65204(12) 0.67366(10) 0.39643(8) 0.183(2) Uani 1 d D .
H13C H 0.62004(12) 0.64480(10) 0.40624(8) 0.219 Uiso 0.50 d PR 1
H13D H 0.67337(12) 0.69159(10) 0.42328(8) 0.219 Uiso 0.50 d PR 2
C37 C 0.6192(3) 0.7205(2) 0.35602(13) 0.112(4) Uani 0.50 d PD 1
H37A H 0.5773(3) 0.7444(2) 0.37199(13) 0.169 Uiso 0.50 d PR 1
H37B H 0.6595(3) 0.7494(2) 0.34467(13) 0.169 Uiso 0.50 d PR 1
H37C H 0.5998(3) 0.6971(2) 0.32563(13) 0.169 Uiso 0.50 d PR 1
C37' C 0.7096(2) 0.6509(2) 0.35351(12) 0.068(3) Uani 0.50 d PD 2
H37D H 0.7426(2) 0.6179(2) 0.36793(12) 0.102 Uiso 0.50 d PR 2
H37E H 0.6814(2) 0.6343(2) 0.32330(12) 0.102 Uiso 0.50 d PR 2
H37F H 0.7410(2) 0.6866(2) 0.34235(12) 0.102 Uiso 0.50 d PR 2
O14 O 0.84187(10) 0.62955(8) 0.36715(8) 0.0893(10) Uani 1 d D .
H14C H 0.79606(10) 0.63662(8) 0.35552(8) 0.107 Uiso 0.60 d PR 3
H14D H 0.84163(10) 0.60479(8) 0.39421(8) 0.107 Uiso 0.40 d PR 4
C38 C 0.8911(2) 0.68756(13) 0.3733(3) 0.106(4) Uani 0.50 d PD 3
H38A H 0.8697(2) 0.71467(13) 0.4007(3) 0.159 Uiso 0.60 d PR 3
H38B H 0.9431(2) 0.67508(13) 0.3830(3) 0.159 Uiso 0.60 d PR 3
H38C H 0.8924(2) 0.71051(13) 0.3400(3) 0.159 Uiso 0.60 d PR 3
C38' C 0.8997(2) 0.6129(3) 0.32501(13) 0.133(4) Uani 0.50 d PD 4
H38D H 0.8861(2) 0.5723(3) 0.30931(13) 0.199 Uiso 0.40 d PR 4
H38E H 0.8999(2) 0.6454(3) 0.29779(13) 0.199 Uiso 0.40 d PR 4
H38F H 0.9506(2) 0.6100(3) 0.34086(13) 0.199 Uiso 0.40 d PR 4

loop_
_atom_type_symbol
_atom_type_description
_atom_type_scat_dispersion_real
_atom_type_scat_dispersion_imag
_atom_type_scat_source
C C 0.0033 0.0016 'International Tables Vol C Tables 4.2.6.8 and 6.1.1.4'
H H 0.0000 0.0000 'International Tables Vol C Tables 4.2.6.8 and 6.1.1.4'
N N 0.0061 0.0033 'International Tables Vol C Tables 4.2.6.8 and 6.1.1.4'
O O 0.0106 0.0060 'International Tables Vol C Tables 4.2.6.8 and 6.1.1.4'
Cl Cl 0.1484 0.1585 'International Tables Vol C Tables 4.2.6.8 and 6.1.1.4'
Nd Nd -0.1943 3.0179 'International Tables Vol C Tables 4.2.6.8 and 6.1.1.4'

loop_
_geom_angle_atom_site_label_1
_geom_angle_atom_site_label_2
_geom_angle_atom_site_label_3
_geom_angle
O1 Nd1 O3 97.76(6)
O1 Nd1 O2 78.87(6)
O3 Nd1 O2 69.26(6)
O1 Nd1 N7 163.51(7)
O3 Nd1 N7 70.33(7)
O2 Nd1 N7 86.06(7)
O1 Nd1 N5 89.05(7)
O3 Nd1 N5 134.55(7)
O2 Nd1 N5 68.16(7)
N7 Nd1 N5 91.56(7)
O1 Nd1 O5 117.64(6)
O3 Nd1 O5 74.51(6)
O2 Nd1 O5 142.03(6)
N7 Nd1 O5 71.19(7)
N5 Nd1 O5 139.77(7)
O1 Nd1 N2 71.25(7)
O3 Nd1 N2 139.80(7)
O2 Nd1 N2 139.89(7)
N7 Nd1 N2 125.23(8)
N5 Nd1 N2 84.91(7)
O5 Nd1 N2 77.09(7)
O1 Nd1 O4 70.94(7)
O3 Nd1 O4 69.56(7)
O2 Nd1 O4 124.01(7)
N7 Nd1 O4 113.27(7)
N5 Nd1 O4 151.92(7)
O5 Nd1 O4 47.98(7)
N2 Nd1 O4 70.32(7)
O1 Nd1 N1 129.54(7)
O3 Nd1 N1 131.95(7)
O2 Nd1 N1 121.66(7)
N7 Nd1 N1 64.66(8)
N5 Nd1 N1 63.85(7)
O5 Nd1 N1 75.93(7)
N2 Nd1 N1 64.99(7)
O4 Nd1 N1 113.94(7)
C9 O1 Nd1 138.8(2)
C21 O2 Nd1 141.4(2)
C33 O3 Nd1 129.7(2)
N9 O4 Nd1 98.7(2)
N9 O5 Nd1 102.4(2)
C1 N1 C25 107.3(2)
C1 N1 C13 110.2(2)
C25 N1 C13 112.2(2)
C1 N1 Nd1 106.0(2)
C25 N1 Nd1 109.8(2)
C13 N1 Nd1 111.0(2)
C3 N2 C2 113.1(2)
C3 N2 Nd1 126.7(2)
C2 N2 Nd1 119.1(2)
C10 N3 C11 118.0(3)
C36 N4 C24 111.6(3)
C36 N4 C12 118.7(2)
C24 N4 C12 107.9(3)
C15 N5 C14 112.7(2)
C15 N5 Nd1 135.5(2)
C14 N5 Nd1 111.1(2)
C22 N6 C23 124.0(3)
C27 N7 C26 118.2(2)
C27 N7 Nd1 126.6(2)
C26 N7 Nd1 113.5(2)
C34 N8 C35 125.8(3)
O6 N9 O4 124.3(3)
O6 N9 O5 124.8(3)
O4 N9 O5 110.8(2)
N1 C1 C2 109.8(2)
N2 C2 C1 112.1(2)
N2 C3 C4 128.2(3)
C5 C4 C9 123.6(3)
C5 C4 C3 115.0(3)
C9 C4 C3 121.4(3)
C6 C5 C4 122.6(3)
C5 C6 C7 119.8(3)
C5 C6 Cl1 124.0(3)
C7 C6 Cl1 115.9(2)
C6 C7 C8 117.9(3)
C9 C8 C10 120.4(3)
C9 C8 C7 122.5(3)
C10 C8 C7 117.1(3)
O1 C9 C4 125.4(3)
O1 C9 C8 121.2(3)
C4 C9 C8 113.4(3)
N3 C10 C8 122.9(3)
N3 C11 C12 111.4(3)
C11 C12 N4 118.9(3)
C14 C13 N1 114.7(2)
C13 C14 N5 107.2(2)
N5 C15 C16 125.8(3)
C17 C16 C21 117.8(3)
C17 C16 C15 118.8(3)
C21 C16 C15 123.4(3)
C18 C17 C16 122.3(3)
C19 C18 C17 122.1(3)
C19 C18 Cl2 120.6(2)
C17 C18 Cl2 117.3(2)
C18 C19 C20 120.2(3)
C19 C20 C21 119.8(3)
C19 C20 C22 119.8(3)
C21 C20 C22 119.7(3)
O2 C21 C20 120.8(2)
O2 C21 C16 121.7(2)
C20 C21 C16 117.3(2)
N6 C22 C20 128.1(3)
N6 C23 C24 111.5(3)
N4 C24 C23 108.2(3)
N1 C25 C26 108.6(2)
N7 C26 C25 104.0(2)
N7 C27 C28 130.1(2)
C29 C28 C33 121.7(3)
C29 C28 C27 118.9(2)
C33 C28 C27 119.4(2)
C28 C29 C30 123.9(3)
C31 C30 C29 118.1(3)
C31 C30 Cl3 120.0(2)
C29 C30 Cl3 121.8(2)
C30 C31 C32 122.6(3)
C33 C32 C31 120.5(3)
C33 C32 C34 116.0(3)
C31 C32 C34 123.6(3)
O3 C33 C32 123.8(2)
O3 C33 C28 123.0(2)
C32 C33 C28 112.9(2)
N8 C34 C32 128.4(3)
N8 C35 C36 111.4(3)
N4 C36 C35 106.9(3)
O9 N10 O8 117.7(2)
O9' N10 O7' 122.9(3)
O9' N10 O8' 121.1(3)
O7' N10 O8' 116.0(3)
O9 N10 O7 120.1(2)
O8 N10 O7 112.6(2)

loop_
_geom_bond_atom_site_label_1
_geom_bond_atom_site_label_2
_geom_bond_distance
Nd1 O1 2.329(2)
Nd1 O3 2.421(2)
Nd1 O2 2.431(2)
Nd1 N7 2.543(2)
Nd1 N5 2.567(2)
Nd1 O5 2.578(2)
Nd1 N2 2.585(2)
Nd1 O4 2.653(2)
Nd1 N1 2.747(2)
Cl1 C6 1.735(3)
Cl2 C18 1.787(3)
Cl3 C30 1.714(3)
O1 C9 1.254(3)
O2 C21 1.304(3)
O3 C33 1.275(3)
O4 N9 1.292(3)
O5 N9 1.293(3)
O6 N9 1.208(4)
N1 C1 1.482(3)
N1 C25 1.489(4)
N1 C13 1.524(4)
N2 C3 1.254(4)
N2 C2 1.488(4)
N3 C10 1.272(4)
N3 C11 1.460(4)
N4 C36 1.427(4)
N4 C24 1.504(5)
N4 C12 1.534(5)
N5 C15 1.258(4)
N5 C14 1.475(4)
N6 C22 1.275(4)
N6 C23 1.452(4)
N7 C27 1.255(4)
N7 C26 1.445(3)
N8 C34 1.250(4)
N8 C35 1.476(4)
C1 C2 1.548(4)
C3 C4 1.491(4)
C4 C5 1.370(4)
C4 C9 1.422(4)
C5 C6 1.354(5)
C6 C7 1.399(5)
C7 C8 1.456(4)
C8 C9 1.443(4)
C8 C10 1.448(4)
C11 C12 1.490(5)
C13 C14 1.467(4)
C15 C16 1.465(4)
C16 C17 1.369(4)
C16 C21 1.439(4)
C17 C18 1.366(4)
C18 C19 1.304(4)
C19 C20 1.406(4)
C20 C21 1.426(4)
C20 C22 1.447(4)
C23 C24 1.548(4)
C25 C26 1.536(4)
C27 C28 1.514(4)
C28 C29 1.341(4)
C28 C33 1.434(4)
C29 C30 1.368(4)
C30 C31 1.285(4)
C31 C32 1.441(4)
C32 C33 1.434(4)
C32 C34 1.503(4)
C35 C36 1.477(5)
N10 O9 1.254(3)
N10 O9' 1.256(3)
N10 O8 1.264(3)
N10 O7' 1.273(3)
N10 O8' 1.276(3)
N10 O7 1.288(2)
O13 C37 1.512(4)
O13 C37' 1.531(4)
O14 C38 1.482(3)
O14 C38' 1.486(4)
